data_4084322
loop_
_publ_author_name
'Meesala, Yedukondalu'
'Wu, Hsyueh-Liang'
'Koteswararao, Bommisetti'
'Kuo, Ting-Shen'
'Lee, Way-Zen'

_publ_section_title
;
 Aerobic Oxidative Coupling of 2-Naphthol Derivatives Catalyzed by a
 Hexanuclear Bis(\m-hydroxo)copper(II) Catalyst
;
_journal_issue 17
_journal_name_full Organometallics
_journal_page_first 4385
_journal_paper_doi 10.1021/om500403k
_journal_volume 33
_journal_year 2014
_chemical_formula_moiety 'C96 H102 Cl6 Cu6 N18 O31'
_chemical_formula_sum 'C96 H102 Cl6 Cu6 N18 O31'
_chemical_formula_weight 2597.90
_chemical_name_systematic
;
 ?
;
_space_group_IT_number 15
_symmetry_cell_setting monoclinic
_symmetry_space_group_name_Hall '-C 2yc'
_symmetry_space_group_name_H-M 'C 1 2/c 1'
_atom_sites_solution_hydrogens geom
_atom_sites_solution_primary direct
_atom_sites_solution_secondary difmap
_audit_creation_method SHELXL-97
_cell_angle_alpha 90.00
_cell_angle_beta 90.063(2)
_cell_angle_gamma 90.00
_cell_formula_units_Z 4
_cell_length_a 16.5608(5)
_cell_length_b 34.7656(8)
_cell_length_c 23.6980(6)
_cell_measurement_reflns_used 0
_cell_measurement_temperature 200(2)
_cell_measurement_theta_max 0
_cell_measurement_theta_min 0
_cell_volume 13644.0(6)
_computing_molecular_graphics 'Ortep-3 for Windows (Farrugia, 1997)'
_computing_publication_material 'WinGX publication routines (Farrugia, 1999)'
_computing_structure_refinement 'SHELXL-97 (Sheldrick, 1997)'
_computing_structure_solution 'SHELXS-86 (Sheldrick, 1986)'
_diffrn_ambient_temperature 200(2)
_diffrn_measured_fraction_theta_full 0.971
_diffrn_measured_fraction_theta_max 0.971
_diffrn_radiation_monochromator graphite
_diffrn_radiation_source 'fine-focus sealed tube'
_diffrn_radiation_type MoK\a
_diffrn_radiation_wavelength 0.71073
_diffrn_reflns_av_R_equivalents 0.0471
_diffrn_reflns_av_sigmaI/netI 0.0621
_diffrn_reflns_limit_h_max 19
_diffrn_reflns_limit_h_min -19
_diffrn_reflns_limit_k_max 41
_diffrn_reflns_limit_k_min -41
_diffrn_reflns_limit_l_max 28
_diffrn_reflns_limit_l_min -24
_diffrn_reflns_number 47823
_diffrn_reflns_theta_full 25.06
_diffrn_reflns_theta_max 25.06
_diffrn_reflns_theta_min 1.17
_exptl_absorpt_coefficient_mu 1.105
_exptl_absorpt_correction_T_max 0.7329
_exptl_absorpt_correction_T_min 0.5974
_exptl_absorpt_correction_type multi-scan
_exptl_absorpt_process_details SADABS
_exptl_crystal_colour blue
_exptl_crystal_density_diffrn 1.265
_exptl_crystal_density_method 'not measured'
_exptl_crystal_description prism
_exptl_crystal_F_000 5312
_exptl_crystal_size_max 0.52
_exptl_crystal_size_mid 0.36
_exptl_crystal_size_min 0.30
_refine_diff_density_max 1.186
_refine_diff_density_min -0.858
_refine_diff_density_rms 0.111
_refine_ls_extinction_method none
_refine_ls_goodness_of_fit_ref 1.071
_refine_ls_hydrogen_treatment constr
_refine_ls_matrix_type full
_refine_ls_number_parameters 668
_refine_ls_number_reflns 11739
_refine_ls_number_restraints 0
_refine_ls_restrained_S_all 1.071
_refine_ls_R_factor_all 0.1099
_refine_ls_R_factor_gt 0.0780
_refine_ls_shift/su_max 0.007
_refine_ls_shift/su_mean 0.001
_refine_ls_structure_factor_coef Fsqd
_refine_ls_weighting_details 'calc w=1/[\s^2^(Fo^2^)+(0.1609P)^2^+0.0000P] where P=(Fo^2^+2Fc^2^)/3'
_refine_ls_weighting_scheme calc
_refine_ls_wR_factor_gt 0.2351
_refine_ls_wR_factor_ref 0.2538
_reflns_number_gt 7419
_reflns_number_total 11739
_reflns_threshold_expression >2sigma(I)
_cod_data_source_file om500403k_si_002.cif
_cod_data_source_block a13899
_cod_original_sg_symbol_H-M 'C 2/c'
_cod_database_code 4084322

loop_
_symmetry_equiv_pos_as_xyz
'x, y, z'
'-x, y, -z+1/2'
'x+1/2, y+1/2, z'
'-x+1/2, y+1/2, -z+1/2'
'-x, -y, -z'
'x, -y, z-1/2'
'-x+1/2, -y+1/2, -z'
'x+1/2, -y+1/2, z-1/2'

loop_
_atom_site_label
_atom_site_type_symbol
_atom_site_fract_x
_atom_site_fract_y
_atom_site_fract_z
_atom_site_U_iso_or_equiv
_atom_site_adp_type
_atom_site_occupancy
_atom_site_symmetry_multiplicity
_atom_site_calc_flag
_atom_site_refinement_flags
_atom_site_disorder_assembly
_atom_site_disorder_group
C1 C 0.2616(5) 0.9126(2) 0.7945(3) 0.068(2) Uani 1 1 d . . .
H1 H 0.2447 0.9383 0.7875 0.082 Uiso 1 1 calc R . .
C2 C 0.2657(6) 0.9004(3) 0.8489(3) 0.089(3) Uani 1 1 d . . .
H2 H 0.2488 0.9165 0.8791 0.106 Uiso 1 1 calc R . .
C3 C 0.2947(6) 0.8643(3) 0.8587(3) 0.089(3) Uani 1 1 d . . .
H3 H 0.2995 0.8553 0.8964 0.107 Uiso 1 1 calc R . .
C4 C 0.3174(5) 0.8405(2) 0.8140(3) 0.068(2) Uani 1 1 d . . .
H4 H 0.3390 0.8156 0.8204 0.082 Uiso 1 1 calc R . .
C5 C 0.3071(4) 0.85476(19) 0.7603(3) 0.0487(16) Uani 1 1 d . . .
C6 C 0.3232(4) 0.83138(19) 0.7085(3) 0.0506(16) Uani 1 1 d . . .
H6A H 0.3681 0.8133 0.7161 0.061 Uiso 1 1 calc R . .
H6B H 0.2746 0.8160 0.6992 0.061 Uiso 1 1 calc R . .
C7 C 0.3133(4) 0.83705(19) 0.6069(3) 0.0505(16) Uani 1 1 d . . .
H7A H 0.3382 0.8494 0.5736 0.061 Uiso 1 1 calc R . .
H7B H 0.3294 0.8096 0.6070 0.061 Uiso 1 1 calc R . .
C8 C 0.2246(4) 0.83975(17) 0.6024(2) 0.0452(15) Uani 1 1 d . . .
C9 C 0.1773(7) 0.8136(3) 0.5732(4) 0.098(2) Uani 1 1 d . . .
H9 H 0.2018 0.7924 0.5546 0.118 Uiso 1 1 calc R . .
C10 C 0.0937(7) 0.8184(3) 0.5710(4) 0.100(2) Uani 1 1 d . . .
H10 H 0.0612 0.8000 0.5520 0.120 Uiso 1 1 calc R . .
C11 C 0.0585(5) 0.8496(3) 0.5963(4) 0.089(2) Uani 1 1 d . . .
H11 H 0.0019 0.8539 0.5943 0.107 Uiso 1 1 calc R . .
C12 C 0.1086(4) 0.8744(2) 0.6245(3) 0.0514(16) Uani 1 1 d . . .
H12 H 0.0851 0.8963 0.6422 0.062 Uiso 1 1 calc R . .
C13 C 0.4338(4) 0.8607(2) 0.6541(3) 0.0556(17) Uani 1 1 d . . .
H13A H 0.4460 0.8748 0.6188 0.067 Uiso 1 1 calc R . .
H13B H 0.4594 0.8350 0.6516 0.067 Uiso 1 1 calc R . .
C14 C 0.4694(4) 0.8826(2) 0.7040(3) 0.0582(18) Uani 1 1 d . . .
C15 C 0.5000 0.8631(3) 0.7500 0.056(2) Uani 1 2 d S . .
H15 H 0.5000 0.8358 0.7500 0.067 Uiso 1 2 calc SR . .
C16 C 0.4708(5) 0.9227(2) 0.7031(4) 0.081(3) Uani 1 1 d . . .
H16 H 0.4522 0.9363 0.6709 0.097 Uiso 1 1 calc R . .
C17 C 0.5000 0.9426(3) 0.7500 0.096(5) Uani 1 2 d S . .
H17 H 0.5000 0.9699 0.7500 0.115 Uiso 1 2 calc SR . .
C18 C 0.1712(5) 0.9226(2) 0.5067(3) 0.0578(18) Uani 1 1 d . . .
H18 H 0.2232 0.9127 0.4980 0.069 Uiso 1 1 calc R . .
C19 C 0.1037(6) 0.9071(2) 0.4813(3) 0.067(2) Uani 1 1 d . . .
H19 H 0.1096 0.8863 0.4558 0.080 Uiso 1 1 calc R . .
C20 C 0.0308(5) 0.9209(2) 0.4919(3) 0.072(2) Uani 1 1 d . . .
H20 H -0.0149 0.9100 0.4736 0.086 Uiso 1 1 calc R . .
C21 C 0.0207(5) 0.9509(2) 0.5296(3) 0.069(2) Uani 1 1 d . . .
H21 H -0.0312 0.9610 0.5382 0.083 Uiso 1 1 calc R . .
C22 C 0.0923(4) 0.96610(19) 0.5547(3) 0.0518(17) Uani 1 1 d . . .
C23 C 0.0890(4) 0.9989(2) 0.5962(3) 0.0601(19) Uani 1 1 d . . .
H23A H 0.0480 1.0178 0.5839 0.072 Uiso 1 1 calc R . .
H23B H 0.0732 0.9890 0.6338 0.072 Uiso 1 1 calc R . .
C24 C 0.1852(4) 1.0403(2) 0.5493(3) 0.0573(18) Uani 1 1 d . . .
H24A H 0.1639 1.0667 0.5543 0.069 Uiso 1 1 calc R . .
H24B H 0.1567 1.0285 0.5169 0.069 Uiso 1 1 calc R . .
C25 C 0.2721(5) 1.04213(19) 0.5372(3) 0.061(2) Uani 1 1 d . . .
C26 C 0.3102(5) 1.0718(2) 0.5054(3) 0.0620(19) Uani 1 1 d . . .
H26 H 0.2792 1.0923 0.4902 0.074 Uiso 1 1 calc R . .
C27 C 0.3907(5) 1.0705(2) 0.4972(3) 0.066(2) Uani 1 1 d . . .
H27 H 0.4165 1.0906 0.4769 0.080 Uiso 1 1 calc R . .
C28 C 0.4353(5) 1.0408(2) 0.5175(3) 0.070(2) Uani 1 1 d . . .
H28 H 0.4916 1.0393 0.5102 0.083 Uiso 1 1 calc R . .
C29 C 0.3971(4) 1.0125(2) 0.5492(3) 0.0607(18) Uani 1 1 d . . .
H29 H 0.4285 0.9925 0.5656 0.073 Uiso 1 1 calc R . .
C30 C 0.1696(4) 1.04339(19) 0.6531(3) 0.0582(18) Uani 1 1 d . . .
H30A H 0.1293 1.0642 0.6484 0.070 Uiso 1 1 calc R . .
H30B H 0.1535 1.0278 0.6862 0.070 Uiso 1 1 calc R . .
C31 C 0.2507(4) 1.06071(19) 0.6637(3) 0.0573(18) Uani 1 1 d . . .
C32 C 0.3098(5) 1.0418(2) 0.6965(3) 0.0618(19) Uani 1 1 d . . .
H32 H 0.2974 1.0180 0.7141 0.074 Uiso 1 1 calc R . .
C33 C 0.3846(5) 1.05748(19) 0.7032(3) 0.061(2) Uani 1 1 d . . .
H33 H 0.4240 1.0443 0.7250 0.073 Uiso 1 1 calc R . .
C34 C 0.4039(5) 1.0925(2) 0.6785(3) 0.066(2) Uani 1 1 d . . .
H34 H 0.4561 1.1032 0.6839 0.079 Uiso 1 1 calc R . .
C35 C 0.3480(4) 1.11195(17) 0.6462(3) 0.0543(18) Uani 1 1 d . . .
C36 C 0.2728(5) 1.09621(19) 0.6397(3) 0.065(2) Uani 1 1 d . . .
H36 H 0.2338 1.1098 0.6181 0.077 Uiso 1 1 calc R . .
C37 C 0.3670(5) 1.15059(19) 0.6207(3) 0.067(2) Uani 1 1 d . . .
H37A H 0.4246 1.1509 0.6094 0.080 Uiso 1 1 calc R . .
H37B H 0.3342 1.1539 0.5861 0.080 Uiso 1 1 calc R . .
C38 C 0.3029(6) 1.1418(2) 0.8126(5) 0.090(3) Uani 1 1 d . . .
H38 H 0.3488 1.1388 0.8363 0.108 Uiso 1 1 calc R . .
C39 C 0.2306(6) 1.1276(3) 0.8300(5) 0.098(2) Uani 1 1 d . . .
H39 H 0.2254 1.1152 0.8656 0.118 Uiso 1 1 calc R . .
C40 C 0.1699(7) 1.1314(3) 0.7971(5) 0.100(2) Uani 1 1 d . . .
H40 H 0.1199 1.1209 0.8092 0.120 Uiso 1 1 calc R . .
C41 C 0.1717(5) 1.1500(3) 0.7444(4) 0.089(2) Uani 1 1 d . . .
H41 H 0.1250 1.1523 0.7213 0.107 Uiso 1 1 calc R . .
C42 C 0.2486(5) 1.1651(3) 0.7280(5) 0.089(3) Uani 1 1 d . . .
C43 C 0.2656(5) 1.1866(3) 0.6758(5) 0.091(3) Uani 1 1 d . . .
H43A H 0.2511 1.2140 0.6814 0.109 Uiso 1 1 calc R . .
H43B H 0.2314 1.1764 0.6450 0.109 Uiso 1 1 calc R . .
C44 C 0.3776(6) 1.21977(19) 0.6315(3) 0.077(3) Uani 1 1 d . . .
H44A H 0.3383 1.2265 0.6016 0.092 Uiso 1 1 calc R . .
H44B H 0.4307 1.2156 0.6133 0.092 Uiso 1 1 calc R . .
C45 C 0.3842(4) 1.25263(18) 0.6721(3) 0.0573(18) Uani 1 1 d . . .
C46 C 0.3773(5) 1.2911(2) 0.6535(3) 0.073(2) Uani 1 1 d . . .
H46 H 0.3667 1.2971 0.6151 0.087 Uiso 1 1 calc R . .
C47 C 0.3868(5) 1.3199(2) 0.6940(4) 0.070(2) Uani 1 1 d . . .
H47 H 0.3854 1.3462 0.6833 0.084 Uiso 1 1 calc R . .
C48 C 0.3979(5) 1.3099(2) 0.7480(4) 0.070(2) Uani 1 1 d . . .
H48 H 0.4030 1.3293 0.7761 0.083 Uiso 1 1 calc R . .
C49 C 0.4019(4) 1.27190(19) 0.7632(3) 0.0578(18) Uani 1 1 d . . .
H49 H 0.4104 1.2655 0.8018 0.069 Uiso 1 1 calc R . .
N1 N 0.2799(3) 0.89057(15) 0.7506(2) 0.0465(13) Uani 1 1 d . . .
N2 N 0.3446(3) 0.85594(14) 0.6595(2) 0.0447(12) Uani 1 1 d . . .
N3 N 0.1887(3) 0.86970(15) 0.6287(2) 0.0473(13) Uani 1 1 d . . .
N4 N 0.1637(3) 0.95159(15) 0.5437(2) 0.0516(14) Uani 1 1 d . . .
N5 N 0.1695(3) 1.01782(14) 0.6000(2) 0.0492(13) Uani 1 1 d . . .
N6 N 0.3163(3) 1.01272(14) 0.5572(2) 0.0465(13) Uani 1 1 d . . .
N11 N 0.3115(4) 1.16038(17) 0.7617(3) 0.0670(17) Uani 1 1 d . . .
N12 N 0.3518(4) 1.18393(15) 0.6591(3) 0.0641(17) Uani 1 1 d . . .
N13 N 0.3945(3) 1.24371(15) 0.7258(2) 0.0521(14) Uani 1 1 d . . .
O1 O 0.2243(2) 0.95422(11) 0.67760(16) 0.0445(10) Uani 1 1 d . . .
H1' H 0.1917 0.9640 0.7073 0.053 Uiso 1 1 calc R . .
O2 O 0.3332(2) 0.93571(11) 0.60841(16) 0.0428(10) Uani 1 1 d . . .
H2' H 0.3813 0.9313 0.5876 0.051 Uiso 1 1 calc R . .
O3 O 0.4779(3) 1.17385(12) 0.80062(17) 0.0495(11) Uani 1 1 d . . .
H3' H 0.4618 1.1696 0.8386 0.059 Uiso 1 1 calc R . .
O4 O 0.2327(6) 0.1727(3) 0.4982(5) 0.177(4) Uani 1 1 d . . .
O5 O 0.1362(5) 0.1414(2) 0.5546(3) 0.118(2) Uani 1 1 d . . .
O6 O 0.1447(5) 0.1310(2) 0.4585(3) 0.132(3) Uani 1 1 d . . .
O7 O 0.0965(5) 0.1884(2) 0.4888(3) 0.114(2) Uani 1 1 d . . .
O8 O 0.6731(6) 0.1356(3) 0.5388(4) 0.154(3) Uiso 1 1 d . . .
O9 O 0.5633(6) 0.1085(3) 0.5869(4) 0.154(3) Uiso 1 1 d . . .
O10 O 0.6107(6) 0.0864(3) 0.5011(4) 0.156(3) Uiso 1 1 d . . .
O11 O 0.5485(10) 0.1431(5) 0.5046(7) 0.271(7) Uiso 1 1 d . . .
O12 O 0.0577(4) 0.95525(19) 0.7224(3) 0.1002(19) Uiso 1 1 d . A .
O13 O 0.0000 0.8990(6) 0.7500 0.235(8) Uiso 1 2 d S A 1
O13' O 0.0466(11) 0.9256(5) 0.8040(8) 0.148(6) Uiso 0.50 1 d P A 2
O14' O -0.0251(15) 1.2637(7) 0.7206(10) 0.154(7) Uiso 0.50 1 d P . 3
O14 O 0.0077(17) 1.2684(8) 0.6898(12) 0.195(10) Uiso 0.50 1 d P . 4
O15 O 0.0000 1.2065(5) 0.7500 0.199(6) Uiso 1 2 d S . .
O16 O 0.1252(17) 1.2499(7) 0.7203(10) 0.211(10) Uiso 0.50 1 d P . .
Cl1 Cl 0.15429(15) 0.16022(8) 0.50214(10) 0.0901(7) Uani 1 1 d . . .
Cl2 Cl 0.6013(2) 0.11552(8) 0.53313(11) 0.1097(10) Uani 1 1 d . . .
Cl3 Cl 0.0000 0.93401(8) 0.7500 0.0752(9) Uani 1 2 d S . .
Cl4 Cl 0.0357(5) 1.24565(15) 0.7294(3) 0.124(2) Uani 0.50 1 d P . .
Cu1 Cu 0.28221(4) 0.90647(2) 0.66947(3) 0.0402(2) Uani 1 1 d . . .
Cu2 Cu 0.25500(4) 0.97571(2) 0.60441(3) 0.0420(2) Uani 1 1 d . . .
Cu3 Cu 0.41636(5) 1.17946(2) 0.73294(3) 0.0455(3) Uani 1 1 d . . .
O17 O 0.3992(8) 1.2175(3) 0.8950(4) 0.089(4) Uani 0.50 1 d P . .

loop_
_atom_site_aniso_label
_atom_site_aniso_U_11
_atom_site_aniso_U_22
_atom_site_aniso_U_33
_atom_site_aniso_U_23
_atom_site_aniso_U_13
_atom_site_aniso_U_12
C1 0.098(6) 0.061(5) 0.046(4) -0.004(3) -0.002(4) -0.008(4)
C2 0.133(9) 0.084(6) 0.048(5) 0.003(4) -0.001(5) -0.007(6)
C3 0.114(8) 0.109(8) 0.044(5) 0.014(5) -0.029(5) -0.026(6)
C4 0.058(5) 0.084(5) 0.062(5) 0.019(4) -0.013(4) -0.004(4)
C5 0.041(4) 0.059(4) 0.046(4) 0.005(3) -0.008(3) -0.010(3)
C6 0.039(4) 0.052(4) 0.061(4) 0.016(3) -0.006(3) -0.007(3)
C7 0.050(4) 0.052(4) 0.050(4) -0.004(3) 0.000(3) -0.002(3)
C8 0.057(4) 0.031(3) 0.047(4) -0.002(3) -0.009(3) 0.000(3)
C9 0.096(6) 0.081(5) 0.118(6) -0.021(4) 0.007(4) -0.008(4)
C10 0.101(6) 0.080(5) 0.118(6) -0.014(4) -0.002(4) -0.038(4)
C11 0.063(4) 0.078(4) 0.127(6) -0.017(4) -0.029(4) -0.005(3)
C12 0.047(4) 0.056(4) 0.051(4) 0.012(3) -0.007(3) -0.004(3)
C13 0.044(4) 0.058(4) 0.065(4) -0.003(3) 0.003(3) 0.006(3)
C14 0.024(3) 0.064(5) 0.087(5) 0.006(4) -0.011(3) 0.001(3)
C15 0.039(6) 0.047(5) 0.083(7) 0.000 -0.002(5) 0.000
C16 0.056(5) 0.062(5) 0.124(7) 0.006(5) -0.038(5) -0.009(4)
C17 0.061(8) 0.050(6) 0.177(13) 0.000 -0.064(8) 0.000
C18 0.062(5) 0.063(4) 0.048(4) 0.004(3) -0.013(3) -0.013(4)
C19 0.085(6) 0.064(5) 0.050(4) -0.003(3) -0.019(4) -0.014(4)
C20 0.070(6) 0.054(4) 0.092(6) 0.005(4) -0.047(5) -0.018(4)
C21 0.059(5) 0.068(5) 0.082(5) 0.019(4) -0.032(4) -0.011(4)
C22 0.043(4) 0.047(4) 0.065(4) 0.009(3) -0.021(3) -0.003(3)
C23 0.054(5) 0.055(4) 0.072(5) 0.000(3) -0.020(4) 0.009(4)
C24 0.056(5) 0.052(4) 0.064(4) 0.010(3) -0.032(3) -0.001(3)
C25 0.081(6) 0.043(4) 0.058(4) -0.007(3) -0.033(4) 0.000(4)
C26 0.080(6) 0.045(4) 0.062(4) 0.004(3) -0.009(4) -0.014(4)
C27 0.080(6) 0.053(5) 0.066(5) 0.008(3) 0.012(4) -0.015(4)
C28 0.065(5) 0.058(5) 0.086(5) 0.008(4) 0.019(4) -0.009(4)
C29 0.051(5) 0.061(5) 0.069(5) -0.004(4) 0.003(4) 0.000(4)
C30 0.058(5) 0.047(4) 0.069(4) -0.013(3) -0.014(3) 0.010(3)
C31 0.062(5) 0.045(4) 0.065(4) -0.013(3) -0.028(3) 0.014(3)
C32 0.068(5) 0.047(4) 0.070(5) -0.007(3) -0.016(4) -0.001(4)
C33 0.070(5) 0.046(4) 0.068(5) -0.007(3) -0.037(4) 0.006(4)
C34 0.057(5) 0.054(4) 0.088(5) -0.017(4) -0.024(4) -0.008(4)
C35 0.067(5) 0.037(3) 0.059(4) -0.004(3) -0.034(3) -0.001(3)
C36 0.075(5) 0.047(4) 0.072(5) -0.013(3) -0.039(4) 0.006(4)
C37 0.080(6) 0.056(4) 0.064(4) -0.007(3) -0.041(4) -0.001(4)
C38 0.075(6) 0.059(5) 0.138(8) 0.001(5) 0.030(6) -0.017(5)
C39 0.096(6) 0.081(5) 0.118(6) -0.021(4) 0.007(4) -0.008(4)
C40 0.101(6) 0.080(5) 0.118(6) -0.014(4) -0.002(4) -0.038(4)
C41 0.063(4) 0.078(4) 0.127(6) -0.017(4) -0.029(4) -0.005(3)
C42 0.044(5) 0.058(5) 0.166(10) -0.023(6) -0.015(6) 0.008(4)
C43 0.057(6) 0.066(5) 0.151(9) -0.028(6) -0.058(6) 0.017(4)
C44 0.120(7) 0.044(4) 0.067(5) 0.008(3) -0.052(5) -0.003(4)
C45 0.055(4) 0.040(4) 0.077(5) 0.011(3) -0.020(4) -0.006(3)
C46 0.083(6) 0.050(4) 0.085(5) 0.026(4) -0.028(4) -0.004(4)
C47 0.083(6) 0.033(4) 0.093(6) 0.010(4) 0.000(5) 0.002(4)
C48 0.065(5) 0.049(4) 0.096(6) -0.019(4) 0.002(4) 0.005(4)
C49 0.055(5) 0.048(4) 0.070(5) -0.007(3) -0.007(3) 0.007(3)
N1 0.047(3) 0.054(3) 0.038(3) 0.000(2) -0.007(2) -0.008(3)
N2 0.032(3) 0.050(3) 0.052(3) 0.004(2) -0.005(2) 0.003(2)
N3 0.040(3) 0.057(3) 0.045(3) 0.004(2) -0.009(2) -0.008(3)
N4 0.053(4) 0.050(3) 0.051(3) 0.003(3) -0.021(3) -0.009(3)
N5 0.036(3) 0.045(3) 0.066(3) 0.004(3) -0.018(2) -0.005(2)
N6 0.050(3) 0.045(3) 0.044(3) 0.003(2) -0.009(2) 0.001(3)
N11 0.057(4) 0.048(4) 0.096(5) 0.001(3) 0.002(4) 0.007(3)
N12 0.065(4) 0.047(3) 0.080(4) 0.000(3) -0.038(3) -0.004(3)
N13 0.058(4) 0.042(3) 0.056(3) 0.006(2) -0.022(3) 0.001(3)
O1 0.048(3) 0.044(2) 0.042(2) -0.0039(17) 0.0012(18) 0.008(2)
O2 0.035(2) 0.046(2) 0.048(2) 0.0025(18) -0.0013(18) 0.0033(19)
O3 0.057(3) 0.051(3) 0.041(2) 0.0080(18) -0.0105(19) 0.005(2)
O4 0.141(8) 0.156(8) 0.234(10) 0.036(7) -0.078(7) -0.055(6)
O5 0.150(7) 0.114(5) 0.089(5) 0.021(4) -0.032(4) 0.011(5)
O6 0.127(6) 0.152(7) 0.118(6) -0.045(5) -0.024(5) 0.018(5)
O7 0.129(6) 0.122(5) 0.090(4) -0.002(4) -0.039(4) 0.048(5)
Cl1 0.0834(17) 0.1071(18) 0.0798(15) 0.0078(13) -0.0326(12) 0.0187(14)
Cl2 0.137(2) 0.0961(18) 0.0955(18) -0.0122(14) 0.0459(17) -0.0421(17)
Cl3 0.0697(19) 0.0490(15) 0.107(2) 0.000 0.0363(17) 0.000
Cl4 0.148(7) 0.060(3) 0.163(6) -0.006(3) -0.001(4) 0.009(3)
Cu1 0.0377(5) 0.0417(4) 0.0411(4) -0.0004(3) -0.0063(3) -0.0008(3)
Cu2 0.0379(5) 0.0407(4) 0.0472(5) 0.0014(3) -0.0124(3) -0.0010(3)
Cu3 0.0463(5) 0.0411(4) 0.0490(5) 0.0050(3) -0.0164(4) -0.0020(3)
O17 0.172(13) 0.034(5) 0.060(6) 0.004(4) 0.029(7) 0.034(6)

loop_
_atom_type_symbol
_atom_type_description
_atom_type_scat_dispersion_real
_atom_type_scat_dispersion_imag
_atom_type_scat_source
C C 0.0033 0.0016 'International Tables Vol C Tables 4.2.6.8 and 6.1.1.4'
H H 0.0000 0.0000 'International Tables Vol C Tables 4.2.6.8 and 6.1.1.4'
N N 0.0061 0.0033 'International Tables Vol C Tables 4.2.6.8 and 6.1.1.4'
O O 0.0106 0.0060 'International Tables Vol C Tables 4.2.6.8 and 6.1.1.4'
Cl Cl 0.1484 0.1585 'International Tables Vol C Tables 4.2.6.8 and 6.1.1.4'
Cu Cu 0.3201 1.2651 'International Tables Vol C Tables 4.2.6.8 and 6.1.1.4'

loop_
_geom_angle_atom_site_label_1
_geom_angle_atom_site_label_2
_geom_angle_atom_site_label_3
_geom_angle
_geom_angle_site_symmetry_1
_geom_angle_site_symmetry_3
N1 C1 C2 123.5(8) . .
N1 C1 H1 118.3 . .
C2 C1 H1 118.3 . .
C1 C2 C3 117.9(8) . .
C1 C2 H2 121.1 . .
C3 C2 H2 121.1 . .
C2 C3 C4 120.7(7) . .
C2 C3 H3 119.7 . .
C4 C3 H3 119.7 . .
C5 C4 C3 117.1(7) . .
C5 C4 H4 121.4 . .
C3 C4 H4 121.4 . .
N1 C5 C4 122.2(6) . .
N1 C5 C6 115.0(5) . .
C4 C5 C6 122.8(7) . .
N2 C6 C5 111.9(5) . .
N2 C6 H6A 109.2 . .
C5 C6 H6A 109.2 . .
N2 C6 H6B 109.2 . .
C5 C6 H6B 109.2 . .
H6A C6 H6B 107.9 . .
C8 C7 N2 112.0(5) . .
C8 C7 H7A 109.2 . .
N2 C7 H7A 109.2 . .
C8 C7 H7B 109.2 . .
N2 C7 H7B 109.2 . .
H7A C7 H7B 107.9 . .
N3 C8 C9 119.2(7) . .
N3 C8 C7 117.0(5) . .
C9 C8 C7 123.8(7) . .
C8 C9 C10 120.0(9) . .
C8 C9 H9 120.0 . .
C10 C9 H9 120.0 . .
C11 C10 C9 120.1(9) . .
C11 C10 H10 119.9 . .
C9 C10 H10 119.9 . .
C10 C11 C12 117.0(9) . .
C10 C11 H11 121.5 . .
C12 C11 H11 121.5 . .
N3 C12 C11 123.8(7) . .
N3 C12 H12 118.1 . .
C11 C12 H12 118.1 . .
N2 C13 C14 111.8(5) . .
N2 C13 H13A 109.3 . .
C14 C13 H13A 109.3 . .
N2 C13 H13B 109.3 . .
C14 C13 H13B 109.3 . .
H13A C13 H13B 107.9 . .
C15 C14 C16 119.8(7) . .
C15 C14 C13 120.7(7) . .
C16 C14 C13 119.6(7) . .
C14 C15 C14 121.2(9) . 2_656
C14 C15 H15 119.4 . .
C14 C15 H15 119.4 2_656 .
C17 C16 C14 119.3(8) . .
C17 C16 H16 120.3 . .
C14 C16 H16 120.3 . .
C16 C17 C16 120.6(11) 2_656 .
C16 C17 H17 119.7 2_656 .
C16 C17 H17 119.7 . .
N4 C18 C19 120.1(7) . .
N4 C18 H18 119.9 . .
C19 C18 H18 119.9 . .
C20 C19 C18 121.1(7) . .
C20 C19 H19 119.4 . .
C18 C19 H19 119.4 . .
C19 C20 C21 120.4(7) . .
C19 C20 H20 119.8 . .
C21 C20 H20 119.8 . .
C20 C21 C22 116.5(8) . .
C20 C21 H21 121.8 . .
C22 C21 H21 121.8 . .
N4 C22 C21 121.5(7) . .
N4 C22 C23 117.0(5) . .
C21 C22 C23 121.4(7) . .
N5 C23 C22 110.0(6) . .
N5 C23 H23A 109.7 . .
C22 C23 H23A 109.7 . .
N5 C23 H23B 109.7 . .
C22 C23 H23B 109.7 . .
H23A C23 H23B 108.2 . .
N5 C24 C25 111.1(5) . .
N5 C24 H24A 109.4 . .
C25 C24 H24A 109.4 . .
N5 C24 H24B 109.4 . .
C25 C24 H24B 109.4 . .
H24A C24 H24B 108.0 . .
N6 C25 C26 119.7(7) . .
N6 C25 C24 115.6(6) . .
C26 C25 C24 124.7(6) . .
C27 C26 C25 119.4(7) . .
C27 C26 H26 120.3 . .
C25 C26 H26 120.3 . .
C26 C27 C28 120.8(7) . .
C26 C27 H27 119.6 . .
C28 C27 H27 119.6 . .
C27 C28 C29 118.8(8) . .
C27 C28 H28 120.6 . .
C29 C28 H28 120.6 . .
N6 C29 C28 121.5(7) . .
N6 C29 H29 119.2 . .
C28 C29 H29 119.2 . .
C31 C30 N5 111.7(6) . .
C31 C30 H30A 109.3 . .
N5 C30 H30A 109.3 . .
C31 C30 H30B 109.3 . .
N5 C30 H30B 109.3 . .
H30A C30 H30B 107.9 . .
C36 C31 C32 116.7(7) . .
C36 C31 C30 121.3(6) . .
C32 C31 C30 121.9(7) . .
C33 C32 C31 120.5(7) . .
C33 C32 H32 119.8 . .
C31 C32 H32 119.8 . .
C32 C33 C34 120.8(7) . .
C32 C33 H33 119.6 . .
C34 C33 H33 119.6 . .
C35 C34 C33 120.6(7) . .
C35 C34 H34 119.7 . .
C33 C34 H34 119.7 . .
C36 C35 C34 118.5(6) . .
C36 C35 C37 120.2(6) . .
C34 C35 C37 121.3(6) . .
C35 C36 C31 122.8(6) . .
C35 C36 H36 118.6 . .
C31 C36 H36 118.6 . .
N12 C37 C35 114.3(6) . .
N12 C37 H37A 108.7 . .
C35 C37 H37A 108.7 . .
N12 C37 H37B 108.7 . .
C35 C37 H37B 108.7 . .
H37A C37 H37B 107.6 . .
C39 C38 N11 121.8(10) . .
C39 C38 H38 119.1 . .
N11 C38 H38 119.1 . .
C40 C39 C38 118.1(12) . .
C40 C39 H39 121.0 . .
C38 C39 H39 121.0 . .
C39 C40 C41 124.9(11) . .
C39 C40 H40 117.6 . .
C41 C40 H40 117.6 . .
C40 C41 C42 115.4(9) . .
C40 C41 H41 122.3 . .
C42 C41 H41 122.3 . .
N11 C42 C41 119.4(10) . .
N11 C42 C43 114.8(8) . .
C41 C42 C43 125.8(9) . .
C42 C43 N12 112.1(6) . .
C42 C43 H43A 109.2 . .
N12 C43 H43A 109.2 . .
C42 C43 H43B 109.2 . .
N12 C43 H43B 109.2 . .
H43A C43 H43B 107.9 . .
N12 C44 C45 112.5(6) . .
N12 C44 H44A 109.1 . .
C45 C44 H44A 109.1 . .
N12 C44 H44B 109.1 . .
C45 C44 H44B 109.1 . .
H44A C44 H44B 107.8 . .
N13 C45 C46 122.2(7) . .
N13 C45 C44 116.7(5) . .
C46 C45 C44 121.1(6) . .
C47 C46 C45 117.1(7) . .
C47 C46 H46 121.4 . .
C45 C46 H46 121.4 . .
C48 C47 C46 119.1(7) . .
C48 C47 H47 120.4 . .
C46 C47 H47 120.4 . .
C47 C48 C49 120.5(7) . .
C47 C48 H48 119.8 . .
C49 C48 H48 119.8 . .
N13 C49 C48 122.1(7) . .
N13 C49 H49 118.9 . .
C48 C49 H49 118.9 . .
C1 N1 C5 118.5(5) . .
C1 N1 Cu1 126.7(5) . .
C5 N1 Cu1 114.4(4) . .
C6 N2 C13 111.5(5) . .
C6 N2 C7 108.4(5) . .
C13 N2 C7 108.6(5) . .
C6 N2 Cu1 106.4(4) . .
C13 N2 Cu1 114.4(4) . .
C7 N2 Cu1 107.3(4) . .
C12 N3 C8 119.8(5) . .
C12 N3 Cu1 130.5(5) . .
C8 N3 Cu1 109.6(4) . .
C22 N4 C18 120.3(6) . .
C22 N4 Cu2 109.5(4) . .
C18 N4 Cu2 129.4(5) . .
C24 N5 C23 110.4(5) . .
C24 N5 C30 111.4(5) . .
C23 N5 C30 107.7(5) . .
C24 N5 Cu2 107.6(4) . .
C23 N5 Cu2 107.8(4) . .
C30 N5 Cu2 111.9(4) . .
C25 N6 C29 119.6(6) . .
C25 N6 Cu2 114.4(5) . .
C29 N6 Cu2 125.6(5) . .
C42 N11 C38 120.4(8) . .
C42 N11 Cu3 116.2(7) . .
C38 N11 Cu3 123.4(6) . .
C44 N12 C43 110.2(7) . .
C44 N12 C37 109.7(6) . .
C43 N12 C37 112.0(6) . .
C44 N12 Cu3 106.9(4) . .
C43 N12 Cu3 106.1(5) . .
C37 N12 Cu3 111.8(4) . .
C45 N13 C49 118.8(6) . .
C45 N13 Cu3 108.9(4) . .
C49 N13 Cu3 131.5(4) . .
Cu1 O1 Cu2 96.35(17) . .
Cu1 O1 H1' 131.8 . .
Cu2 O1 H1' 131.8 . .
Cu2 O2 Cu1 97.04(18) . .
Cu2 O2 H2' 131.5 . .
Cu1 O2 H2' 131.5 . .
Cu3 O3 Cu3 97.30(19) . 2_656
Cu3 O3 H3' 131.4 . .
Cu3 O3 H3' 131.4 2_656 .
Cl4 O14' Cl4 73.5(16) . 2_556
Cl4 O14' O14' 54.8(12) . 2_556
Cl4 O14' O14' 46.7(11) 2_556 2_556
Cl4 O15 Cl4 58.9(8) . 2_556
O4 Cl1 O7 114.1(6) . .
O4 Cl1 O5 113.6(5) . .
O7 Cl1 O5 111.7(5) . .
O4 Cl1 O6 105.9(6) . .
O7 Cl1 O6 104.6(4) . .
O5 Cl1 O6 105.9(5) . .
O10 Cl2 O8 110.6(7) . .
O10 Cl2 O9 116.4(6) . .
O8 Cl2 O9 112.0(6) . .
O10 Cl2 O11 108.6(8) . .
O8 Cl2 O11 103.1(8) . .
O9 Cl2 O11 105.0(8) . .
O13 Cl3 O12 122.5(3) . .
O13 Cl3 O12 122.5(3) . 2_556
O12 Cl3 O12 115.0(6) . 2_556
O13 Cl3 O13' 78.9(7) . 2_556
O12 Cl3 O13' 93.1(7) . 2_556
O12 Cl3 O13' 98.8(8) 2_556 2_556
O13 Cl3 O13' 78.9(7) . .
O12 Cl3 O13' 98.8(8) . .
O12 Cl3 O13' 93.1(7) 2_556 .
O13' Cl3 O13' 157.8(14) 2_556 .
O14' Cl4 O14 42.9(13) . .
O14' Cl4 O14' 78.6(17) . 2_556
O14 Cl4 O14' 107.6(14) . 2_556
O14' Cl4 O16 138.5(18) . .
O14 Cl4 O16 100.8(17) . .
O14' Cl4 O16 102.0(16) 2_556 .
O14' Cl4 Cl4 57.7(14) . 2_556
O14 Cl4 Cl4 100.6(15) . 2_556
O14' Cl4 Cl4 48.8(11) 2_556 2_556
O16 Cl4 Cl4 148.2(13) . 2_556
O14' Cl4 O15 101.0(14) . .
O14 Cl4 O15 128.0(13) . .
O14' Cl4 O15 94.6(11) 2_556 .
O16 Cl4 O15 120.2(11) . .
Cl4 Cl4 O15 60.6(4) 2_556 .
O1 Cu1 O2 80.89(16) . .
O1 Cu1 N1 97.6(2) . .
O2 Cu1 N1 149.46(19) . .
O1 Cu1 N2 179.01(19) . .
O2 Cu1 N2 98.14(18) . .
N1 Cu1 N2 83.4(2) . .
O1 Cu1 N3 101.06(19) . .
O2 Cu1 N3 106.10(17) . .
N1 Cu1 N3 104.12(19) . .
N2 Cu1 N3 78.9(2) . .
O1 Cu1 Cu2 42.22(11) . .
O2 Cu1 Cu2 40.72(11) . .
N1 Cu1 Cu2 137.62(16) . .
N2 Cu1 Cu2 136.79(14) . .
N3 Cu1 Cu2 97.97(13) . .
O2 Cu2 O1 81.61(16) . .
O2 Cu2 N6 98.8(2) . .
O1 Cu2 N6 151.77(19) . .
O2 Cu2 N5 178.89(19) . .
O1 Cu2 N5 98.0(2) . .
N6 Cu2 N5 82.0(2) . .
O2 Cu2 N4 102.51(19) . .
O1 Cu2 N4 104.47(18) . .
N6 Cu2 N4 103.0(2) . .
N5 Cu2 N4 76.6(2) . .
O2 Cu2 Cu1 42.24(12) . .
O1 Cu2 Cu1 41.43(11) . .
N6 Cu2 Cu1 139.48(16) . .
N5 Cu2 Cu1 137.07(16) . .
N4 Cu2 Cu1 97.77(13) . .
O3 Cu3 O3 81.51(19) . 2_656
O3 Cu3 N11 98.3(2) . .
O3 Cu3 N11 154.5(2) 2_656 .
O3 Cu3 N12 178.2(2) . .
O3 Cu3 N12 97.3(2) 2_656 .
N11 Cu3 N12 82.1(3) . .
O3 Cu3 N13 104.38(18) . .
O3 Cu3 N13 102.3(2) 2_656 .
N11 Cu3 N13 102.4(2) . .
N12 Cu3 N13 77.2(2) . .
O3 Cu3 Cu3 41.66(14) . 2_656
O3 Cu3 Cu3 41.04(12) 2_656 2_656
N11 Cu3 Cu3 138.2(2) . 2_656
N12 Cu3 Cu3 137.5(2) . 2_656
N13 Cu3 Cu3 100.03(14) . 2_656

loop_
_geom_bond_atom_site_label_1
_geom_bond_atom_site_label_2
_geom_bond_distance
_geom_bond_site_symmetry_2
C1 N1 1.327(8) .
C1 C2 1.358(10) .
C1 H1 0.9500 .
C2 C3 1.364(12) .
C2 H2 0.9500 .
C3 C4 1.396(12) .
C3 H3 0.9500 .
C4 C5 1.375(9) .
C4 H4 0.9500 .
C5 N1 1.344(8) .
C5 C6 1.498(9) .
C6 N2 1.485(8) .
C6 H6A 0.9900 .
C6 H6B 0.9900 .
C7 C8 1.476(9) .
C7 N2 1.499(8) .
C7 H7A 0.9900 .
C7 H7B 0.9900 .
C8 N3 1.352(8) .
C8 C9 1.386(11) .
C9 C10 1.395(14) .
C9 H9 0.9500 .
C10 C11 1.370(13) .
C10 H10 0.9500 .
C11 C12 1.371(10) .
C11 H11 0.9500 .
C12 N3 1.340(8) .
C12 H12 0.9500 .
C13 N2 1.492(8) .
C13 C14 1.524(10) .
C13 H13A 0.9900 .
C13 H13B 0.9900 .
C14 C15 1.380(8) .
C14 C16 1.395(10) .
C15 C14 1.380(8) 2_656
C15 H15 0.9500 .
C16 C17 1.395(10) .
C16 H16 0.9500 .
C17 C16 1.395(10) 2_656
C17 H17 0.9500 .
C18 N4 1.342(8) .
C18 C19 1.378(10) .
C18 H18 0.9500 .
C19 C20 1.322(11) .
C19 H19 0.9500 .
C20 C21 1.385(11) .
C20 H20 0.9500 .
C21 C22 1.428(9) .
C21 H21 0.9500 .
C22 N4 1.311(8) .
C22 C23 1.505(9) .
C23 N5 1.489(8) .
C23 H23A 0.9900 .
C23 H23B 0.9900 .
C24 N5 1.457(8) .
C24 C25 1.469(10) .
C24 H24A 0.9900 .
C24 H24B 0.9900 .
C25 N6 1.343(8) .
C25 C26 1.424(10) .
C26 C27 1.349(11) .
C26 H26 0.9500 .
C27 C28 1.357(11) .
C27 H27 0.9500 .
C28 C29 1.390(10) .
C28 H28 0.9500 .
C29 N6 1.352(8) .
C29 H29 0.9500 .
C30 C31 1.493(10) .
C30 N5 1.541(8) .
C30 H30A 0.9900 .
C30 H30B 0.9900 .
C31 C36 1.408(10) .
C31 C32 1.413(9) .
C32 C33 1.362(10) .
C32 H32 0.9500 .
C33 C34 1.389(10) .
C33 H33 0.9500 .
C34 C35 1.377(9) .
C34 H34 0.9500 .
C35 C36 1.369(10) .
C35 C37 1.507(9) .
C36 H36 0.9500 .
C37 N12 1.495(9) .
C37 H37A 0.9900 .
C37 H37B 0.9900 .
C38 C39 1.359(12) .
C38 N11 1.377(11) .
C38 H38 0.9500 .
C39 C40 1.278(13) .
C39 H39 0.9500 .
C40 C41 1.405(13) .
C40 H40 0.9500 .
C41 C42 1.433(12) .
C41 H41 0.9500 .
C42 N11 1.321(11) .
C42 C43 1.473(13) .
C43 N12 1.486(11) .
C43 H43A 0.9900 .
C43 H43B 0.9900 .
C44 N12 1.471(9) .
C44 C45 1.497(9) .
C44 H44A 0.9900 .
C44 H44B 0.9900 .
C45 N13 1.321(8) .
C45 C46 1.413(9) .
C46 C47 1.396(11) .
C46 H46 0.9500 .
C47 C48 1.340(11) .
C47 H47 0.9500 .
C48 C49 1.371(10) .
C48 H48 0.9500 .
C49 N13 1.328(8) .
C49 H49 0.9500 .
N1 Cu1 2.001(5) .
N2 Cu1 2.052(5) .
N3 Cu1 2.228(5) .
N4 Cu2 2.249(5) .
N5 Cu2 2.039(5) .
N6 Cu2 1.985(5) .
N11 Cu3 1.981(7) .
N12 Cu3 2.056(5) .
N13 Cu3 2.269(5) .
O1 Cu1 1.927(4) .
O1 Cu2 1.956(4) .
O1 H1' 0.9500 .
O2 Cu2 1.902(4) .
O2 Cu1 1.960(4) .
O2 H2' 0.9500 .
O3 Cu3 1.910(4) .
O3 Cu3 1.934(5) 2_656
O3 H3' 0.9500 .
O4 Cl1 1.372(9) .
O5 Cl1 1.436(7) .
O6 Cl1 1.459(7) .
O7 Cl1 1.406(6) .
O8 Cl2 1.385(10) .
O9 Cl2 1.442(9) .
O10 Cl2 1.276(10) .
O11 Cl2 1.461(18) .
O12 Cl3 1.374(7) .
O13 Cl3 1.22(2) .
O13' Cl3 1.523(19) .
O14' Cl4 1.20(2) .
O14' Cl4 1.35(2) 2_556
O14' O14' 1.62(4) 2_556
O14 Cl4 1.31(3) .
O15 Cl4 1.562(16) .
O15 Cl4 1.562(16) 2_556
O16 Cl4 1.51(3) .
Cl3 O12 1.374(7) 2_556
Cl3 O13' 1.523(19) 2_556
Cl4 O14' 1.35(2) 2_556
Cl4 Cl4 1.535(15) 2_556
Cu1 Cu2 2.8937(10) .
Cu3 O3 1.934(5) 2_656
Cu3 Cu3 2.8852(15) 2_656

loop_
_platon_squeeze_void_nr
_platon_squeeze_void_average_x
_platon_squeeze_void_average_y
_platon_squeeze_void_average_z
_platon_squeeze_void_volume
_platon_squeeze_void_count_electrons
1 -0.014 0.250 0.740 1781.4 335.1
2 0.445 0.750 0.704 1781.3 335.1
